data_7104324
loop_
_publ_author_name
'Mamada, Masashi'
'Nishida, Jun-Ichi'
'Tokito, Shizuo'
'Yamashita, Yoshiro'

_publ_section_title
;
 Anthraquinone derivatives affording n-type organic thin film
 transistors.
;
_journal_issue 16
_journal_name_full 'Chemical communications (Cambridge, England)'
_journal_page_first 2177
_journal_page_last 2179
_journal_paper_doi 10.1039/b820520e
_journal_volume 34
_journal_year 2009
_chemical_formula_moiety 'C28 H14 F6 O2 '
_chemical_formula_sum 'C28 H14 F6 O2'
_chemical_formula_weight 496.41
_space_group_IT_number 14
_symmetry_cell_setting monoclinic
_symmetry_Int_Tables_number 14
_symmetry_space_group_name_Hall '-P 2yn'
_symmetry_space_group_name_H-M 'P 1 21/n 1'
_cell_angle_alpha 90.0000
_cell_angle_beta 91.7150(9)
_cell_angle_gamma 90.0000
_cell_formula_units_Z 4
_cell_length_a 8.1535(2)
_cell_length_b 8.1662(3)
_cell_length_c 31.2347(9)
_cell_measurement_reflns_used 14822
_cell_measurement_temperature 93.1
_cell_measurement_theta_max 27.5
_cell_measurement_theta_min 3.1
_cell_volume 2078.77(11)
_computing_cell_refinement PROCESS-AUTO
_computing_data_collection PROCESS-AUTO
_computing_data_reduction CrystalStructure
_computing_publication_material 'CrystalStructure 3.8'
_computing_structure_refinement SHELXL
_computing_structure_solution SIR97
_diffrn_detector_area_resol_mean 10.00
_diffrn_measured_fraction_theta_full 0.999
_diffrn_measured_fraction_theta_max 0.999
_diffrn_measurement_device_type 'Rigaku RAXIS-RAPID'
_diffrn_measurement_method \w
_diffrn_radiation_type 'Mo K\a'
_diffrn_radiation_wavelength 0.71075
_diffrn_reflns_av_R_equivalents 0.026
_diffrn_reflns_limit_h_max 10
_diffrn_reflns_limit_h_min -8
_diffrn_reflns_limit_k_max 10
_diffrn_reflns_limit_k_min -10
_diffrn_reflns_limit_l_max 40
_diffrn_reflns_limit_l_min -40
_diffrn_reflns_number 19754
_diffrn_reflns_theta_full 27.48
_diffrn_reflns_theta_max 27.48
_exptl_absorpt_coefficient_mu 0.135
_exptl_absorpt_correction_T_max 0.993
_exptl_absorpt_correction_T_min 0.707
_exptl_absorpt_correction_type multi-scan
_exptl_absorpt_process_details
;
Higashi, T. (1995). Program for Absorption Correction.
Rigaku Corporation, Tokyo, Japan.
;
_exptl_crystal_colour yellow
_exptl_crystal_density_diffrn 1.586
_exptl_crystal_density_method 'not measured'
_exptl_crystal_description platelet
_exptl_crystal_F_000 1008.00
_exptl_crystal_size_max 0.50
_exptl_crystal_size_mid 0.50
_exptl_crystal_size_min 0.05
_refine_diff_density_max 0.46
_refine_diff_density_min -0.23
_refine_ls_extinction_method none
_refine_ls_goodness_of_fit_ref 1.059
_refine_ls_hydrogen_treatment refall
_refine_ls_number_parameters 326
_refine_ls_number_reflns 4761
_refine_ls_R_factor_gt 0.0394
_refine_ls_shift/su_max 0.0010
_refine_ls_structure_factor_coef Fsqd
_refine_ls_weighting_details 'w = 1/[\s^2^(Fo^2^)+(0.0630P)^2^+0.6736P] where P=(Fo^2^+2Fc^2^)/3'
_refine_ls_weighting_scheme calc
_refine_ls_wR_factor_ref 0.1104
_reflns_number_gt 4040
_reflns_number_total 4761
_reflns_threshold_expression F^2^>2.0\s(F^2^)
_cod_data_source_file b820520e.txt
_cod_data_source_block 1_
_cod_original_formula_sum 'C28 H14 F6 O2 '
_cod_database_code 7104324

loop_
_symmetry_equiv_pos_site_id
_symmetry_equiv_pos_as_xyz
1 +X,+Y,+Z
2 1/2-X,1/2+Y,1/2-Z
3 -X,-Y,-Z
4 1/2+X,1/2-Y,1/2+Z

loop_
_atom_site_label
_atom_site_type_symbol
_atom_site_fract_x
_atom_site_fract_y
_atom_site_fract_z
_atom_site_U_iso_or_equiv
_atom_site_adp_type
_atom_site_occupancy
_atom_site_symmetry_multiplicity
_atom_site_calc_flag
_atom_site_refinement_flags
_atom_site_disorder_assembly
_atom_site_disorder_group
F(1) F -0.09631(11) -0.23624(12) 0.25302(3) 0.0351(2) Uani 1.00 1 d . . .
F(2) F -0.34400(10) -0.16579(11) 0.26475(3) 0.0290(2) Uani 1.00 1 d . . .
F(3) F -0.23056(12) -0.35959(11) 0.30190(3) 0.0341(2) Uani 1.00 1 d . . .
F(4) F 0.73241(11) 1.20241(11) 0.73566(3) 0.0300(2) Uani 1.00 1 d . . .
F(5) F 0.84132(10) 1.31500(11) 0.68077(3) 0.0280(2) Uani 1.00 1 d . . .
F(6) F 0.59054(11) 1.36438(10) 0.69488(3) 0.0287(2) Uani 1.00 1 d . . .
O(1) O 0.19400(13) 0.81212(12) 0.47262(3) 0.0242(2) Uani 1.00 1 d . . .
O(2) O 0.27191(14) 0.18346(12) 0.52206(3) 0.0271(2) Uani 1.00 1 d . . .
C(1) C 0.21300(16) 0.67000(15) 0.48378(4) 0.0178(2) Uani 1.00 1 d . . .
C(2) C 0.14369(15) 0.53262(15) 0.45756(4) 0.0176(2) Uani 1.00 1 d . . .
C(3) C 0.05856(16) 0.56935(16) 0.41944(4) 0.0193(2) Uani 1.00 1 d . . .
C(4) C 0.00034(16) 0.44493(16) 0.39307(4) 0.0200(2) Uani 1.00 1 d . . .
C(5) C 0.02273(16) 0.28012(16) 0.40460(4) 0.0185(2) Uani 1.00 1 d . . .
C(6) C 0.10205(16) 0.24274(16) 0.44368(4) 0.0183(2) Uani 1.00 1 d . . .
C(7) C 0.16449(15) 0.36799(15) 0.46986(4) 0.0174(2) Uani 1.00 1 d . . .
C(8) C 0.25591(16) 0.32556(16) 0.51033(4) 0.0189(2) Uani 1.00 1 d . . .
C(9) C 0.32727(16) 0.46292(15) 0.53614(4) 0.0180(2) Uani 1.00 1 d . . .
C(10) C 0.41602(16) 0.42700(16) 0.57392(4) 0.0201(2) Uani 1.00 1 d . . .
C(11) C 0.48186(16) 0.55167(16) 0.59897(4) 0.0206(2) Uani 1.00 1 d . . .
C(12) C 0.46216(16) 0.71644(16) 0.58703(4) 0.0183(2) Uani 1.00 1 d . . .
C(13) C 0.37574(16) 0.75239(16) 0.54891(4) 0.0183(2) Uani 1.00 1 d . . .
C(14) C 0.30776(15) 0.62694(16) 0.52367(4) 0.0175(2) Uani 1.00 1 d . . .
C(15) C -0.03437(16) 0.14952(16) 0.37454(4) 0.0190(2) Uani 1.00 1 d . . .
C(16) C -0.01301(17) 0.16996(17) 0.33060(4) 0.0218(2) Uani 1.00 1 d . . .
C(17) C -0.06501(17) 0.05072(17) 0.30184(4) 0.0226(2) Uani 1.00 1 d . . .
C(18) C -0.14221(16) -0.08894(17) 0.31657(4) 0.0206(2) Uani 1.00 1 d . . .
C(19) C -0.16477(16) -0.11128(16) 0.36014(4) 0.0207(2) Uani 1.00 1 d . . .
C(20) C -0.10952(16) 0.00704(16) 0.38902(4) 0.0203(2) Uani 1.00 1 d . . .
C(21) C -0.20246(18) -0.21258(18) 0.28448(4) 0.0247(2) Uani 1.00 1 d . . .
C(22) C 0.52996(16) 0.84956(16) 0.61476(4) 0.0188(2) Uani 1.00 1 d . . .
C(23) C 0.53032(17) 0.83457(16) 0.65938(4) 0.0214(2) Uani 1.00 1 d . . .
C(24) C 0.58901(17) 0.96006(17) 0.68563(4) 0.0213(2) Uani 1.00 1 d . . .
C(25) C 0.64965(15) 1.10186(16) 0.66728(4) 0.0191(2) Uani 1.00 1 d . . .
C(26) C 0.65387(16) 1.11705(16) 0.62295(4) 0.0200(2) Uani 1.00 1 d . . .
C(27) C 0.59375(16) 0.99202(16) 0.59686(4) 0.0197(2) Uani 1.00 1 d . . .
C(28) C 0.70422(17) 1.24366(17) 0.69467(4) 0.0219(2) Uani 1.00 1 d . . .
H(1) H 0.0404 0.6803 0.4115 0.023 Uiso 1.00 1 c R . .
H(2) H -0.0555 0.4713 0.3668 0.024 Uiso 1.00 1 c R . .
H(3) H 0.1135 0.1318 0.4525 0.022 Uiso 1.00 1 c R . .
H(4) H 0.4312 0.3162 0.5825 0.024 Uiso 1.00 1 c R . .
H(5) H 0.5414 0.5254 0.6247 0.025 Uiso 1.00 1 c R . .
H(6) H 0.3631 0.8631 0.5401 0.022 Uiso 1.00 1 c R . .
H(7) H 0.0377 0.2666 0.3204 0.026 Uiso 1.00 1 c R . .
H(8) H -0.0480 0.0644 0.2721 0.027 Uiso 1.00 1 c R . .
H(9) H -0.2177 -0.2070 0.3701 0.025 Uiso 1.00 1 c R . .
H(10) H -0.1229 -0.0090 0.4188 0.024 Uiso 1.00 1 c R . .
H(11) H 0.4899 0.7371 0.6719 0.026 Uiso 1.00 1 c R . .
H(12) H 0.5877 0.9491 0.7159 0.026 Uiso 1.00 1 c R . .
H(13) H 0.6979 1.2131 0.6106 0.024 Uiso 1.00 1 c R . .
H(14) H 0.5959 1.0033 0.5666 0.024 Uiso 1.00 1 c R . .

loop_
_atom_site_aniso_label
_atom_site_aniso_U_11
_atom_site_aniso_U_22
_atom_site_aniso_U_33
_atom_site_aniso_U_12
_atom_site_aniso_U_13
_atom_site_aniso_U_23
F(1) 0.0312(4) 0.0423(5) 0.0320(4) 0.0021(4) 0.0037(3) -0.0183(4)
F(2) 0.0263(4) 0.0293(4) 0.0310(4) 0.0033(3) -0.0073(3) -0.0064(3)
F(3) 0.0465(5) 0.0182(4) 0.0369(4) -0.0014(3) -0.0088(4) -0.0040(3)
F(4) 0.0417(5) 0.0266(4) 0.0213(4) -0.0051(3) -0.0056(3) 0.0002(3)
F(5) 0.0262(4) 0.0258(4) 0.0321(4) -0.0066(3) 0.0018(3) -0.0023(3)
F(6) 0.0306(4) 0.0207(4) 0.0349(4) 0.0046(3) 0.0010(3) -0.0046(3)
O(1) 0.0354(5) 0.0138(4) 0.0233(4) 0.0004(3) -0.0020(4) 0.0024(3)
O(2) 0.0403(6) 0.0131(4) 0.0274(5) 0.0003(4) -0.0058(4) 0.0031(3)
C(1) 0.0215(6) 0.0137(5) 0.0185(5) 0.0002(4) 0.0036(4) 0.0006(4)
C(2) 0.0198(5) 0.0144(6) 0.0188(5) 0.0004(4) 0.0037(4) 0.0003(4)
C(3) 0.0221(6) 0.0138(5) 0.0222(6) 0.0018(4) 0.0017(4) 0.0024(4)
C(4) 0.0223(6) 0.0177(6) 0.0199(5) 0.0007(4) 0.0002(4) 0.0022(4)
C(5) 0.0195(6) 0.0161(6) 0.0202(5) -0.0000(4) 0.0036(4) -0.0001(4)
C(6) 0.0213(6) 0.0137(5) 0.0199(5) 0.0012(4) 0.0035(4) 0.0008(4)
C(7) 0.0193(5) 0.0140(5) 0.0191(5) 0.0014(4) 0.0038(4) 0.0011(4)
C(8) 0.0230(6) 0.0145(6) 0.0194(5) 0.0001(4) 0.0032(4) 0.0013(4)
C(9) 0.0204(5) 0.0140(6) 0.0196(5) 0.0009(4) 0.0038(4) 0.0008(4)
C(10) 0.0233(6) 0.0141(5) 0.0229(6) 0.0020(4) 0.0011(5) 0.0025(4)
C(11) 0.0232(6) 0.0178(6) 0.0207(6) 0.0019(4) -0.0000(5) 0.0025(4)
C(12) 0.0190(5) 0.0164(6) 0.0197(5) 0.0003(4) 0.0030(4) 0.0004(4)
C(13) 0.0207(6) 0.0141(5) 0.0203(5) 0.0012(4) 0.0035(4) 0.0021(4)
C(14) 0.0192(5) 0.0153(6) 0.0184(5) 0.0013(4) 0.0044(4) 0.0011(4)
C(15) 0.0210(6) 0.0158(6) 0.0203(6) 0.0031(4) 0.0004(4) -0.0007(4)
C(16) 0.0268(6) 0.0171(6) 0.0215(6) -0.0001(5) 0.0023(5) 0.0020(4)
C(17) 0.0279(6) 0.0215(6) 0.0185(5) 0.0035(5) 0.0009(5) 0.0007(4)
C(18) 0.0205(6) 0.0183(6) 0.0230(6) 0.0043(5) -0.0014(4) -0.0034(4)
C(19) 0.0213(6) 0.0161(6) 0.0248(6) 0.0020(4) 0.0012(5) 0.0006(4)
C(20) 0.0228(6) 0.0174(6) 0.0207(5) 0.0025(5) 0.0024(4) 0.0011(4)
C(21) 0.0256(6) 0.0222(7) 0.0262(6) 0.0026(5) -0.0014(5) -0.0038(5)
C(22) 0.0193(5) 0.0155(6) 0.0216(6) 0.0024(4) 0.0005(4) 0.0000(4)
C(23) 0.0255(6) 0.0163(6) 0.0225(6) 0.0005(5) 0.0021(5) 0.0026(4)
C(24) 0.0252(6) 0.0187(6) 0.0198(5) 0.0012(5) 0.0003(5) 0.0015(4)
C(25) 0.0186(5) 0.0169(6) 0.0219(6) 0.0021(4) -0.0010(4) -0.0003(4)
C(26) 0.0202(5) 0.0170(6) 0.0227(6) 0.0002(4) 0.0009(4) 0.0039(4)
C(27) 0.0211(5) 0.0197(6) 0.0183(5) 0.0019(5) 0.0010(4) 0.0020(4)
C(28) 0.0231(6) 0.0201(6) 0.0224(6) 0.0004(5) -0.0010(5) 0.0007(4)

loop_
_atom_type_symbol
_atom_type_description
_atom_type_scat_dispersion_real
_atom_type_scat_dispersion_imag
_atom_type_scat_source
C C 0.003 0.002
;
International Tables for Crystallography
(1992, Vol. C, Tables 4.2.6.8 and 6.1.1.4)
;
H H 0.000 0.000
;
International Tables for Crystallography
(1992, Vol. C, Table 6.1.1.4)
;
F F 0.017 0.010
;
International Tables for Crystallography
(1992, Vol. C, Tables 4.2.6.8 and 6.1.1.4)
;
O O 0.011 0.006
;
International Tables for Crystallography
(1992, Vol. C, Tables 4.2.6.8 and 6.1.1.4)
;

loop_
_geom_angle_atom_site_label_1
_geom_angle_atom_site_label_2
_geom_angle_atom_site_label_3
_geom_angle
_geom_angle_publ_flag
_geom_angle_site_symmetry_1
_geom_angle_site_symmetry_2
_geom_angle_site_symmetry_3
O(1) C(1) C(2) 121.07(11) yes . . .
O(1) C(1) C(14) 121.47(11) yes . . .
C(2) C(1) C(14) 117.45(10) yes . . .
C(1) C(2) C(3) 118.60(11) yes . . .
C(1) C(2) C(7) 121.91(10) yes . . .
C(3) C(2) C(7) 119.48(11) yes . . .
C(2) C(3) C(4) 120.28(11) yes . . .
C(3) C(4) C(5) 120.79(11) yes . . .
C(4) C(5) C(6) 119.12(11) yes . . .
C(4) C(5) C(15) 119.34(11) yes . . .
C(6) C(5) C(15) 121.52(11) yes . . .
C(5) C(6) C(7) 120.17(11) yes . . .
C(2) C(7) C(6) 120.08(11) yes . . .
C(2) C(7) C(8) 120.48(10) yes . . .
C(6) C(7) C(8) 119.42(11) yes . . .
O(2) C(8) C(7) 121.43(11) yes . . .
O(2) C(8) C(9) 121.07(11) yes . . .
C(7) C(8) C(9) 117.50(10) yes . . .
C(8) C(9) C(10) 118.89(11) yes . . .
C(8) C(9) C(14) 121.98(11) yes . . .
C(10) C(9) C(14) 119.13(11) yes . . .
C(9) C(10) C(11) 120.40(11) yes . . .
C(10) C(11) C(12) 121.06(11) yes . . .
C(11) C(12) C(13) 118.60(11) yes . . .
C(11) C(12) C(22) 120.56(11) yes . . .
C(13) C(12) C(22) 120.83(11) yes . . .
C(12) C(13) C(14) 120.56(11) yes . . .
C(1) C(14) C(9) 120.65(11) yes . . .
C(1) C(14) C(13) 119.10(11) yes . . .
C(9) C(14) C(13) 120.25(11) yes . . .
C(5) C(15) C(16) 119.23(11) yes . . .
C(5) C(15) C(20) 121.69(11) yes . . .
C(16) C(15) C(20) 119.07(11) yes . . .
C(15) C(16) C(17) 120.58(12) yes . . .
C(16) C(17) C(18) 119.78(11) yes . . .
C(17) C(18) C(19) 120.45(12) yes . . .
C(17) C(18) C(21) 118.41(11) yes . . .
C(19) C(18) C(21) 121.13(12) yes . . .
C(18) C(19) C(20) 119.66(12) yes . . .
C(15) C(20) C(19) 120.44(11) yes . . .
F(1) C(21) F(2) 105.55(10) yes . . .
F(1) C(21) F(3) 106.85(11) yes . . .
F(1) C(21) C(18) 112.44(11) yes . . .
F(2) C(21) F(3) 106.57(11) yes . . .
F(2) C(21) C(18) 112.02(11) yes . . .
F(3) C(21) C(18) 112.91(10) yes . . .
C(12) C(22) C(23) 120.41(11) yes . . .
C(12) C(22) C(27) 120.80(11) yes . . .
C(23) C(22) C(27) 118.79(11) yes . . .
C(22) C(23) C(24) 120.94(12) yes . . .
C(23) C(24) C(25) 119.48(11) yes . . .
C(24) C(25) C(26) 120.29(11) yes . . .
C(24) C(25) C(28) 120.76(11) yes . . .
C(26) C(25) C(28) 118.89(11) yes . . .
C(25) C(26) C(27) 120.02(11) yes . . .
C(22) C(27) C(26) 120.46(11) yes . . .
F(4) C(28) F(5) 107.32(10) yes . . .
F(4) C(28) F(6) 106.08(10) yes . . .
F(4) C(28) C(25) 113.04(11) yes . . .
F(5) C(28) F(6) 105.20(10) yes . . .
F(5) C(28) C(25) 112.70(10) yes . . .
F(6) C(28) C(25) 111.95(10) yes . . .
C(2) C(3) H(1) 119.9 no . . .
C(4) C(3) H(1) 119.8 no . . .
C(3) C(4) H(2) 119.6 no . . .
C(5) C(4) H(2) 119.6 no . . .
C(5) C(6) H(3) 119.9 no . . .
C(7) C(6) H(3) 119.9 no . . .
C(9) C(10) H(4) 119.8 no . . .
C(11) C(10) H(4) 119.8 no . . .
C(10) C(11) H(5) 119.5 no . . .
C(12) C(11) H(5) 119.5 no . . .
C(12) C(13) H(6) 119.7 no . . .
C(14) C(13) H(6) 119.7 no . . .
C(15) C(16) H(7) 119.7 no . . .
C(17) C(16) H(7) 119.7 no . . .
C(16) C(17) H(8) 120.1 no . . .
C(18) C(17) H(8) 120.1 no . . .
C(18) C(19) H(9) 120.2 no . . .
C(20) C(19) H(9) 120.2 no . . .
C(15) C(20) H(10) 119.8 no . . .
C(19) C(20) H(10) 119.8 no . . .
C(22) C(23) H(11) 119.5 no . . .
C(24) C(23) H(11) 119.5 no . . .
C(23) C(24) H(12) 120.3 no . . .
C(25) C(24) H(12) 120.3 no . . .
C(25) C(26) H(13) 120.0 no . . .
C(27) C(26) H(13) 120.0 no . . .
C(22) C(27) H(14) 119.8 no . . .
C(26) C(27) H(14) 119.8 no . . .

loop_
_geom_bond_atom_site_label_1
_geom_bond_atom_site_label_2
_geom_bond_distance
_geom_bond_publ_flag
_geom_bond_site_symmetry_1
_geom_bond_site_symmetry_2
F(1) C(21) 1.3427(16) yes . .
F(2) C(21) 1.3472(16) yes . .
F(3) C(21) 1.3406(17) yes . .
F(4) C(28) 1.3371(15) yes . .
F(5) C(28) 1.3441(16) yes . .
F(6) C(28) 1.3533(16) yes . .
O(1) C(1) 1.2203(15) yes . .
O(2) C(8) 1.2227(16) yes . .
C(1) C(2) 1.4903(17) yes . .
C(1) C(14) 1.4884(17) yes . .
C(2) C(3) 1.3928(17) yes . .
C(2) C(7) 1.4071(17) yes . .
C(3) C(4) 1.3830(18) yes . .
C(4) C(5) 1.4037(18) yes . .
C(5) C(6) 1.3979(17) yes . .
C(5) C(15) 1.4865(18) yes . .
C(6) C(7) 1.3961(17) yes . .
C(7) C(8) 1.4890(17) yes . .
C(8) C(9) 1.4895(17) yes . .
C(9) C(10) 1.3968(17) yes . .
C(9) C(14) 1.4026(17) yes . .
C(10) C(11) 1.3826(18) yes . .
C(11) C(12) 1.4042(18) yes . .
C(12) C(13) 1.3965(17) yes . .
C(12) C(22) 1.4862(18) yes . .
C(13) C(14) 1.3972(18) yes . .
C(15) C(16) 1.3986(17) yes . .
C(15) C(20) 1.3966(18) yes . .
C(16) C(17) 1.3828(18) yes . .
C(17) C(18) 1.3878(19) yes . .
C(18) C(19) 1.3907(17) yes . .
C(18) C(21) 1.4953(18) yes . .
C(19) C(20) 1.3878(18) yes . .
C(22) C(23) 1.3990(17) yes . .
C(22) C(27) 1.3978(18) yes . .
C(23) C(24) 1.3885(18) yes . .
C(24) C(25) 1.3895(18) yes . .
C(25) C(26) 1.3916(17) yes . .
C(25) C(28) 1.4993(18) yes . .
C(26) C(27) 1.3867(18) yes . .
C(3) H(1) 0.950 no . .
C(4) H(2) 0.950 no . .
C(6) H(3) 0.950 no . .
C(10) H(4) 0.950 no . .
C(11) H(5) 0.950 no . .
C(13) H(6) 0.950 no . .
C(16) H(7) 0.950 no . .
C(17) H(8) 0.950 no . .
C(19) H(9) 0.950 no . .
C(20) H(10) 0.950 no . .
C(23) H(11) 0.950 no . .
C(24) H(12) 0.950 no . .
C(26) H(13) 0.950 no . .
C(27) H(14) 0.950 no . .

loop_
_geom_contact_atom_site_label_1
_geom_contact_atom_site_label_2
_geom_contact_distance
_geom_contact_publ_flag
_geom_contact_site_symmetry_1
_geom_contact_site_symmetry_2
F(1) F(2) 3.5824(13) ? . 2_445
F(1) F(4) 2.9903(12) ? . 3_666
F(1) F(5) 2.9590(12) ? . 3_666
F(1) C(23) 3.2320(15) ? . 4_454
F(1) C(24) 3.2008(16) ? . 4_454
F(1) C(28) 3.5469(16) ? . 3_666
F(2) F(1) 3.5824(13) ? . 2_455
F(2) F(3) 3.3214(12) ? . 2_455
F(2) F(4) 3.1806(12) ? . 3_566
F(2) F(6) 2.9004(12) ? . 3_566
F(2) C(16) 3.4381(15) ? . 2_445
F(2) C(17) 3.1849(16) ? . 2_445
F(2) C(24) 3.0661(16) ? . 3_566
F(2) C(25) 3.3626(15) ? . 3_566
F(2) C(28) 3.2955(16) ? . 3_566
F(3) F(2) 3.3214(12) ? . 2_445
F(3) F(5) 3.2241(12) ? . 3_666
F(3) F(6) 2.9401(13) ? . 3_566
F(4) F(1) 2.9903(12) ? . 3_666
F(4) F(2) 3.1806(12) ? . 3_566
F(4) C(24) 3.5181(15) ? . 2_656
F(5) F(1) 2.9590(12) ? . 3_666
F(5) F(3) 3.2241(12) ? . 3_666
F(5) C(3) 3.3924(15) ? . 3_676
F(5) C(4) 3.3178(15) ? . 3_676
F(5) C(17) 3.5329(16) ? . 3_666
F(5) C(18) 3.0694(15) ? . 3_666
F(5) C(19) 3.3996(15) ? . 3_666
F(5) C(21) 3.2182(16) ? . 3_666
F(6) F(2) 2.9004(12) ? . 3_566
F(6) F(3) 2.9401(13) ? . 3_566
F(6) C(11) 3.4554(15) ? . 1_565
F(6) C(21) 3.4766(17) ? . 3_566
O(1) O(2) 3.4533(13) ? . 1_565
O(1) C(26) 3.3175(16) ? . 3_676
O(1) C(27) 3.2385(16) ? . 3_676
O(2) O(1) 3.4533(13) ? . 1_545
O(2) C(20) 3.4795(16) ? . 3_556
C(1) C(6) 3.5480(18) ? . 3_566
C(1) C(7) 3.4544(18) ? . 3_566
C(2) C(7) 3.5289(17) ? . 3_566
C(3) F(5) 3.3924(15) ? . 3_676
C(3) C(8) 3.5298(18) ? . 3_566
C(3) C(9) 3.4860(18) ? . 3_566
C(4) F(5) 3.3178(15) ? . 3_676
C(4) C(9) 3.5978(18) ? . 3_566
C(6) C(1) 3.5480(18) ? . 3_566
C(6) C(27) 3.4086(18) ? . 3_666
C(7) C(1) 3.4544(18) ? . 3_566
C(7) C(2) 3.5289(17) ? . 3_566
C(8) C(3) 3.5298(18) ? . 3_566
C(9) C(3) 3.4860(18) ? . 3_566
C(9) C(4) 3.5978(18) ? . 3_566
C(10) C(26) 3.5121(18) ? . 1_545
C(11) F(6) 3.4554(15) ? . 1_545
C(13) C(20) 3.5471(18) ? . 3_566
C(16) F(2) 3.4381(15) ? . 2_455
C(17) F(2) 3.1849(16) ? . 2_455
C(17) F(5) 3.5329(16) ? . 3_666
C(18) F(5) 3.0694(15) ? . 3_666
C(19) F(5) 3.3996(15) ? . 3_666
C(20) O(2) 3.4795(16) ? . 3_556
C(20) C(13) 3.5471(18) ? . 3_566
C(21) F(5) 3.2182(16) ? . 3_666
C(21) F(6) 3.4766(17) ? . 3_566
C(23) F(1) 3.2320(15) ? . 4_555
C(24) F(1) 3.2008(16) ? . 4_555
C(24) F(2) 3.0661(16) ? . 3_566
C(24) F(4) 3.5181(15) ? . 2_646
C(25) F(2) 3.3626(15) ? . 3_566
C(26) O(1) 3.3175(16) ? . 3_676
C(26) C(10) 3.5121(18) ? . 1_565
C(27) O(1) 3.2385(16) ? . 3_676
C(27) C(6) 3.4086(18) ? . 3_666
C(28) F(1) 3.5469(16) ? . 3_666
C(28) F(2) 3.2955(16) ? . 3_566
F(1) H(8) 3.398 ? . 2_445
F(1) H(11) 2.650 ? . 4_454
F(1) H(12) 2.592 ? . 4_454
F(2) H(7) 3.102 ? . 2_445
F(2) H(8) 2.626 ? . 2_445
F(2) H(12) 2.742 ? . 3_566
F(3) H(2) 2.808 ? . 1_545
F(3) H(8) 2.956 ? . 2_445
F(4) H(7) 3.138 ? . 4_565
F(4) H(8) 3.385 ? . 3_666
F(4) H(8) 3.210 ? . 4_565
F(4) H(12) 2.892 ? . 2_656
F(5) H(1) 3.067 ? . 3_676
F(5) H(2) 2.909 ? . 3_676
F(5) H(5) 3.428 ? . 1_565
F(5) H(7) 3.557 ? . 3_676
F(5) H(12) 3.441 ? . 2_656
F(6) H(5) 2.578 ? . 1_565
F(6) H(8) 2.756 ? . 4_565
F(6) H(11) 3.228 ? . 1_565
O(1) H(3) 2.760 ? . 1_565
O(1) H(3) 3.510 ? . 3_566
O(1) H(10) 3.372 ? . 1_565
O(1) H(13) 2.776 ? . 3_676
O(1) H(14) 2.614 ? . 3_676
O(2) H(1) 3.513 ? . 3_566
O(2) H(6) 2.773 ? . 1_545
O(2) H(9) 3.416 ? . 3_556
O(2) H(10) 2.655 ? . 3_556
O(2) H(14) 3.296 ? . 1_545
O(2) H(14) 3.367 ? . 3_666
C(1) H(13) 3.201 ? . 3_676
C(1) H(14) 3.489 ? . 3_676
C(2) H(13) 3.266 ? . 3_676
C(3) H(9) 3.252 ? . 1_565
C(3) H(13) 2.844 ? . 3_676
C(4) H(9) 3.417 ? . 1_565
C(6) H(14) 3.202 ? . 3_666
C(8) H(1) 3.486 ? . 3_566
C(8) H(10) 3.591 ? . 3_556
C(10) H(9) 3.011 ? . 3_556
C(10) H(13) 3.080 ? . 1_545
C(11) H(13) 3.293 ? . 1_545
C(13) H(10) 3.127 ? . 3_566
C(19) H(1) 2.847 ? . 1_545
C(19) H(2) 3.528 ? . 1_545
C(19) H(4) 3.312 ? . 3_556
C(20) H(1) 3.009 ? . 1_545
C(20) H(6) 3.252 ? . 3_566
C(21) H(8) 3.220 ? . 2_445
C(24) H(7) 3.572 ? . 3_666
C(26) H(1) 3.205 ? . 3_676
C(26) H(4) 2.721 ? . 1_565
C(26) H(5) 3.460 ? . 1_565
C(27) H(3) 3.052 ? . 3_666
C(27) H(4) 2.989 ? . 1_565
C(28) H(5) 3.415 ? . 1_565
C(28) H(8) 3.582 ? . 4_565
H(1) F(5) 3.067 ? . 3_676
H(1) O(2) 3.513 ? . 3_566
H(1) C(8) 3.486 ? . 3_566
H(1) C(19) 2.847 ? . 1_565
H(1) C(20) 3.009 ? . 1_565
H(1) C(26) 3.205 ? . 3_676
H(1) H(9) 2.605 ? . 1_565
H(1) H(10) 2.877 ? . 1_565
H(1) H(13) 2.423 ? . 3_676
H(2) F(3) 2.808 ? . 1_565
H(2) F(5) 2.909 ? . 3_676
H(2) C(19) 3.528 ? . 1_565
H(2) H(9) 2.944 ? . 1_565
H(3) O(1) 2.760 ? . 1_545
H(3) O(1) 3.510 ? . 3_566
H(3) C(27) 3.052 ? . 3_666
H(3) H(14) 2.696 ? . 3_666
H(4) C(19) 3.312 ? . 3_556
H(4) C(26) 2.721 ? . 1_545
H(4) C(27) 2.989 ? . 1_545
H(4) H(9) 2.486 ? . 3_556
H(4) H(10) 3.551 ? . 3_556
H(4) H(13) 2.469 ? . 1_545
H(4) H(14) 2.936 ? . 1_545
H(5) F(5) 3.428 ? . 1_545
H(5) F(6) 2.578 ? . 1_545
H(5) C(26) 3.460 ? . 1_545
H(5) C(28) 3.415 ? . 1_545
H(5) H(13) 2.892 ? . 1_545
H(6) O(2) 2.773 ? . 1_565
H(6) C(20) 3.252 ? . 3_566
H(6) H(10) 2.656 ? . 3_566
H(6) H(14) 3.532 ? . 3_676
H(7) F(2) 3.102 ? . 2_455
H(7) F(4) 3.138 ? . 4_464
H(7) F(5) 3.557 ? . 3_676
H(7) C(24) 3.572 ? . 3_666
H(8) F(1) 3.398 ? . 2_455
H(8) F(2) 2.626 ? . 2_455
H(8) F(3) 2.956 ? . 2_455
H(8) F(4) 3.385 ? . 3_666
H(8) F(4) 3.210 ? . 4_464
H(8) F(6) 2.756 ? . 4_464
H(8) C(21) 3.220 ? . 2_455
H(8) C(28) 3.582 ? . 4_464
H(9) O(2) 3.416 ? . 3_556
H(9) C(3) 3.252 ? . 1_545
H(9) C(4) 3.417 ? . 1_545
H(9) C(10) 3.011 ? . 3_556
H(9) H(1) 2.605 ? . 1_545
H(9) H(2) 2.944 ? . 1_545
H(9) H(4) 2.486 ? . 3_556
H(10) O(1) 3.372 ? . 1_545
H(10) O(2) 2.655 ? . 3_556
H(10) C(8) 3.591 ? . 3_556
H(10) C(13) 3.127 ? . 3_566
H(10) H(1) 2.877 ? . 1_545
H(10) H(4) 3.551 ? . 3_556
H(10) H(6) 2.656 ? . 3_566
H(11) F(1) 2.650 ? . 4_555
H(11) F(6) 3.228 ? . 1_545
H(12) F(1) 2.592 ? . 4_555
H(12) F(2) 2.742 ? . 3_566
H(12) F(4) 2.892 ? . 2_646
H(12) F(5) 3.441 ? . 2_646
H(13) O(1) 2.776 ? . 3_676
H(13) C(1) 3.201 ? . 3_676
H(13) C(2) 3.266 ? . 3_676
H(13) C(3) 2.844 ? . 3_676
H(13) C(10) 3.080 ? . 1_565
H(13) C(11) 3.293 ? . 1_565
H(13) H(1) 2.423 ? . 3_676
H(13) H(4) 2.469 ? . 1_565
H(13) H(5) 2.892 ? . 1_565
H(14) O(1) 2.614 ? . 3_676
H(14) O(2) 3.296 ? . 1_565
H(14) O(2) 3.367 ? . 3_666
H(14) C(1) 3.489 ? . 3_676
H(14) C(6) 3.202 ? . 3_666
H(14) H(3) 2.696 ? . 3_666
H(14) H(4) 2.936 ? . 1_565
H(14) H(6) 3.532 ? . 3_676

loop_
_geom_torsion_atom_site_label_1
_geom_torsion_atom_site_label_2
_geom_torsion_atom_site_label_3
_geom_torsion_atom_site_label_4
_geom_torsion
_geom_torsion_publ_flag
_geom_torsion_site_symmetry_1
_geom_torsion_site_symmetry_2
_geom_torsion_site_symmetry_3
_geom_torsion_site_symmetry_4
O(1) C(1) C(2) C(3) 1.07(19) ? . . . .
O(1) C(1) C(2) C(7) 179.91(12) ? . . . .
O(1) C(1) C(14) C(9) 179.53(12) ? . . . .
O(1) C(1) C(14) C(13) 0.26(19) ? . . . .
C(2) C(1) C(14) C(9) -1.24(17) ? . . . .
C(2) C(1) C(14) C(13) 179.49(11) ? . . . .
C(14) C(1) C(2) C(3) -178.16(11) ? . . . .
C(14) C(1) C(2) C(7) 0.67(18) ? . . . .
C(1) C(2) C(3) C(4) 176.41(11) ? . . . .
C(1) C(2) C(7) C(6) -177.95(11) ? . . . .
C(1) C(2) C(7) C(8) 0.80(18) ? . . . .
C(3) C(2) C(7) C(6) 0.87(18) ? . . . .
C(3) C(2) C(7) C(8) 179.62(11) ? . . . .
C(7) C(2) C(3) C(4) -2.46(19) ? . . . .
C(2) C(3) C(4) C(5) 1.37(19) ? . . . .
C(3) C(4) C(5) C(6) 1.30(19) ? . . . .
C(3) C(4) C(5) C(15) -177.10(12) ? . . . .
C(4) C(5) C(6) C(7) -2.88(19) ? . . . .
C(4) C(5) C(15) C(16) 39.57(18) ? . . . .
C(4) C(5) C(15) C(20) -140.16(13) ? . . . .
C(6) C(5) C(15) C(16) -138.79(13) ? . . . .
C(6) C(5) C(15) C(20) 41.48(19) ? . . . .
C(15) C(5) C(6) C(7) 175.49(11) ? . . . .
C(5) C(6) C(7) C(2) 1.80(19) ? . . . .
C(5) C(6) C(7) C(8) -176.96(11) ? . . . .
C(2) C(7) C(8) O(2) 178.24(12) ? . . . .
C(2) C(7) C(8) C(9) -1.68(17) ? . . . .
C(6) C(7) C(8) O(2) -3.00(19) ? . . . .
C(6) C(7) C(8) C(9) 177.08(11) ? . . . .
O(2) C(8) C(9) C(10) 1.10(19) ? . . . .
O(2) C(8) C(9) C(14) -178.80(12) ? . . . .
C(7) C(8) C(9) C(10) -178.97(11) ? . . . .
C(7) C(8) C(9) C(14) 1.13(18) ? . . . .
C(8) C(9) C(10) C(11) -179.05(12) ? . . . .
C(8) C(9) C(14) C(1) 0.33(19) ? . . . .
C(8) C(9) C(14) C(13) 179.59(11) ? . . . .
C(10) C(9) C(14) C(1) -179.57(11) ? . . . .
C(10) C(9) C(14) C(13) -0.31(19) ? . . . .
C(14) C(9) C(10) C(11) 0.86(19) ? . . . .
C(9) C(10) C(11) C(12) -0.37(19) ? . . . .
C(10) C(11) C(12) C(13) -0.66(19) ? . . . .
C(10) C(11) C(12) C(22) 178.48(12) ? . . . .
C(11) C(12) C(13) C(14) 1.21(19) ? . . . .
C(11) C(12) C(22) C(23) -35.75(18) ? . . . .
C(11) C(12) C(22) C(27) 144.53(13) ? . . . .
C(13) C(12) C(22) C(23) 143.37(13) ? . . . .
C(13) C(12) C(22) C(27) -36.34(18) ? . . . .
C(22) C(12) C(13) C(14) -177.93(11) ? . . . .
C(12) C(13) C(14) C(1) 178.54(11) ? . . . .
C(12) C(13) C(14) C(9) -0.74(19) ? . . . .
C(5) C(15) C(16) C(17) -179.93(12) ? . . . .
C(5) C(15) C(20) C(19) 178.62(12) ? . . . .
C(16) C(15) C(20) C(19) -1.11(19) ? . . . .
C(20) C(15) C(16) C(17) -0.2(2) ? . . . .
C(15) C(16) C(17) C(18) 1.4(2) ? . . . .
C(16) C(17) C(18) C(19) -1.3(2) ? . . . .
C(16) C(17) C(18) C(21) 177.77(12) ? . . . .
C(17) C(18) C(19) C(20) -0.03(14) ? . . . .
C(17) C(18) C(21) F(1) 40.88(17) ? . . . .
C(17) C(18) C(21) F(2) -77.80(15) ? . . . .
C(17) C(18) C(21) F(3) 161.88(12) ? . . . .
C(19) C(18) C(21) F(1) -140.10(12) ? . . . .
C(19) C(18) C(21) F(2) 101.22(14) ? . . . .
C(19) C(18) C(21) F(3) -19.10(18) ? . . . .
C(21) C(18) C(19) C(20) -179.04(12) ? . . . .
C(18) C(19) C(20) C(15) 1.22(19) ? . . . .
C(12) C(22) C(23) C(24) -178.14(12) ? . . . .
C(12) C(22) C(27) C(26) 178.74(12) ? . . . .
C(23) C(22) C(27) C(26) -0.98(19) ? . . . .
C(27) C(22) C(23) C(24) 1.6(2) ? . . . .
C(22) C(23) C(24) C(25) -0.6(2) ? . . . .
C(23) C(24) C(25) C(26) -0.97(19) ? . . . .
C(23) C(24) C(25) C(28) 176.19(12) ? . . . .
C(24) C(25) C(26) C(27) 1.56(19) ? . . . .
C(24) C(25) C(28) F(4) 18.03(17) ? . . . .
C(24) C(25) C(28) F(5) 139.94(12) ? . . . .
C(24) C(25) C(28) F(6) -101.70(14) ? . . . .
C(26) C(25) C(28) F(4) -164.77(11) ? . . . .
C(26) C(25) C(28) F(5) -42.86(16) ? . . . .
C(26) C(25) C(28) F(6) 75.50(14) ? . . . .
C(28) C(25) C(26) C(27) -175.65(11) ? . . . .
C(25) C(26) C(27) C(22) -0.57(19) ? . . . .

loop_
_cod_related_entry_id
_cod_related_entry_database
_cod_related_entry_code
1 ChemSpider 30653117
